data_7049231
loop_
_publ_author_name
'Netzsch, Philip'
'H\"ammer, Matthias'
'Gross, Peter'
'Bariss, Harijs'
'Block, Theresa'
'Heletta, Lukas'
'P\"ottgen, Rainer'
'Bruns, J\"orn'
'Huppertz, Hubert'
'H\"oppe, Henning A'

_publ_section_title
;
 RE<sub>2</sub>[B<sub>2</sub>(SO<sub>4</sub>)<sub>6</sub>] (RE = Y, La-Nd,
 Sm, Eu, Tb-Lu): a silicate-analogous host structure with weak
 coordination behaviour.
;
_journal_issue 13
_journal_name_full 'Dalton transactions (Cambridge, England : 2003)'
_journal_page_first 4387
_journal_page_last 4397
_journal_paper_doi 10.1039/c9dt00445a
_journal_volume 48
_journal_year 2019
_chemical_formula_sum 'B2 Eu2 O24 S6'
_chemical_formula_weight 901.90
_space_group_crystal_system monoclinic
_space_group_IT_number 15
_space_group_name_Hall '-C 2yc'
_space_group_name_H-M_alt 'C 1 2/c 1'
_symmetry_space_group_name_Hall '-C 2yc'
_symmetry_space_group_name_H-M 'C 1 2/c 1'
_atom_sites_solution_primary direct
_atom_sites_solution_secondary difmap
_audit_creation_method SHELXL-97
_cell_angle_alpha 90.00
_cell_angle_beta 93.465(9)
_cell_angle_gamma 90.00
_cell_formula_units_Z 4
_cell_length_a 13.602(6)
_cell_length_b 11.470(5)
_cell_length_c 11.050(5)
_cell_measurement_reflns_used 1541
_cell_measurement_temperature 300(2)
_cell_measurement_theta_max 27.49
_cell_measurement_theta_min 2.32
_cell_volume 1720.8(13)
_computing_structure_refinement 'SHELXL-97 (Sheldrick, 1997)'
_computing_structure_solution 'SHELXS-97 (Sheldrick, 1990)'
_diffrn_ambient_temperature 300(2)
_diffrn_measured_fraction_theta_full 0.994
_diffrn_measured_fraction_theta_max 0.994
_diffrn_measurement_device_type 'Bruker D8 Venture'
_diffrn_measurement_method 'omega scan'
_diffrn_radiation_monochromator graphite
_diffrn_radiation_source 'fine-focus sealed tube'
_diffrn_radiation_type MoK\a
_diffrn_radiation_wavelength 0.71073
_diffrn_reflns_av_R_equivalents 0.0624
_diffrn_reflns_av_sigmaI/netI 0.0670
_diffrn_reflns_limit_h_max 17
_diffrn_reflns_limit_h_min -17
_diffrn_reflns_limit_k_max 14
_diffrn_reflns_limit_k_min -14
_diffrn_reflns_limit_l_max 14
_diffrn_reflns_limit_l_min -14
_diffrn_reflns_number 6047
_diffrn_reflns_theta_full 27.49
_diffrn_reflns_theta_max 27.49
_diffrn_reflns_theta_min 2.32
_exptl_absorpt_coefficient_mu 8.086
_exptl_absorpt_correction_T_max 0.7459
_exptl_absorpt_correction_T_min 0.5053
_exptl_absorpt_correction_type multi-scan
_exptl_absorpt_process_details
; 
 multi-scan absorption correction using SADABS 
(G. M. Sheldrick, (1996). SADABS. Program for Empirical 
Absorption Correction. University of G\"ottingen, Germany.)
;
_exptl_crystal_colour colourless
_exptl_crystal_density_diffrn 3.481
_exptl_crystal_density_method 'not measured'
_exptl_crystal_description block
_exptl_crystal_F_000 1696
_exptl_crystal_size_max 0.19
_exptl_crystal_size_mid 0.14
_exptl_crystal_size_min 0.08
_refine_diff_density_max 1.642
_refine_diff_density_min -1.745
_refine_diff_density_rms 0.287
_refine_ls_extinction_method none
_refine_ls_goodness_of_fit_ref 1.051
_refine_ls_hydrogen_treatment undef
_refine_ls_matrix_type full
_refine_ls_number_parameters 148
_refine_ls_number_reflns 1968
_refine_ls_number_restraints 0
_refine_ls_restrained_S_all 1.051
_refine_ls_R_factor_all 0.0638
_refine_ls_R_factor_gt 0.0414
_refine_ls_shift/su_max 0.009
_refine_ls_shift/su_mean 0.001
_refine_ls_structure_factor_coef Fsqd
_refine_ls_weighting_details 'calc w=1/[\s^2^(Fo^2^)+(0.0334P)^2^+6.7381P] where P=(Fo^2^+2Fc^2^)/3'
_refine_ls_weighting_scheme calc
_refine_ls_wR_factor_gt 0.0745
_refine_ls_wR_factor_ref 0.0784
_reflns_number_gt 1541
_reflns_number_total 1968
_reflns_threshold_expression >2sigma(I)
_cod_data_source_file c9dt00445a5.cif
_cod_data_source_block mo_pn22_0m
_cod_depositor_comments 'Adding full bibliography for 7049219--7049233.cif.'
_cod_original_cell_volume 1720.8(12)
_cod_database_code 7049231

loop_
_symmetry_equiv_pos_as_xyz
'x, y, z'
'-x, y, -z+1/2'
'x+1/2, y+1/2, z'
'-x+1/2, y+1/2, -z+1/2'
'-x, -y, -z'
'x, -y, z-1/2'
'-x+1/2, -y+1/2, -z'
'x+1/2, -y+1/2, z-1/2'

loop_
_atom_site_label
_atom_site_type_symbol
_atom_site_fract_x
_atom_site_fract_y
_atom_site_fract_z
_atom_site_U_iso_or_equiv
_atom_site_adp_type
_atom_site_occupancy
_atom_site_symmetry_multiplicity
_atom_site_calc_flag
Eu1 Eu 0.18779(3) 0.95165(3) 0.15554(3) 0.00581(11) Uani 1 1 d
S1 S 0.13794(14) 1.20181(16) 0.36121(16) 0.0063(4) Uani 1 1 d
S2 S 0.12790(14) 0.51284(16) 0.07698(16) 0.0065(4) Uani 1 1 d
S3 S -0.07760(14) 0.85044(16) 0.08057(16) 0.0071(4) Uani 1 1 d
O11 O 0.1798(4) 1.1576(4) 0.4756(4) 0.0111(8) Uani 1 1 d
O12 O 0.1211(4) 1.1105(4) 0.2720(5) 0.0111(8) Uani 1 1 d
O13 O 0.1959(4) 1.2983(5) 0.3169(5) 0.0124(12) Uani 1 1 d
O14 O 0.0339(4) 1.2495(5) 0.3825(4) 0.0085(11) Uani 1 1 d
O21 O 0.1765(4) 0.4812(4) -0.0292(5) 0.0125(12) Uani 1 1 d
O22 O 0.1865(4) 0.5179(4) 0.1887(5) 0.0109(12) Uani 1 1 d
O23 O 0.0813(4) 0.6321(4) 0.0607(5) 0.0125(12) Uani 1 1 d
O24 O 0.0419(4) 0.4311(4) 0.0961(5) 0.0094(12) Uani 1 1 d
O31 O 0.0202(4) 0.8850(5) 0.1210(5) 0.0182(13) Uani 1 1 d
O32 O 0.1154(5) 1.0840(5) 0.0233(5) 0.0212(14) Uani 1 1 d
O33 O -0.1471(4) 0.8491(5) 0.1743(5) 0.0132(12) Uani 1 1 d
O34 O -0.0748(4) 0.7228(4) 0.0404(5) 0.0120(12) Uani 1 1 d
B1 B 0.0006(7) 0.6700(7) -0.0271(7) 0.0081(18) Uani 1 1 d

loop_
_atom_site_aniso_label
_atom_site_aniso_U_11
_atom_site_aniso_U_22
_atom_site_aniso_U_33
_atom_site_aniso_U_23
_atom_site_aniso_U_13
_atom_site_aniso_U_12
Eu1 0.0045(2) 0.00707(18) 0.00596(17) -0.00037(17) 0.00133(12) 0.00053(18)
S1 0.0050(10) 0.0059(9) 0.0082(9) 0.0000(7) 0.0020(7) -0.0007(7)
S2 0.0058(10) 0.0060(9) 0.0077(9) 0.0014(7) 0.0005(7) -0.0015(7)
S3 0.0063(10) 0.0086(9) 0.0067(9) -0.0008(7) 0.0020(7) 0.0003(7)
O11 0.011(2) 0.0110(19) 0.0112(19) -0.0047(15) -0.0005(15) 0.0061(17)
O12 0.011(2) 0.0110(19) 0.0112(19) -0.0047(15) -0.0005(15) 0.0061(17)
O13 0.009(3) 0.014(3) 0.015(3) 0.002(2) 0.004(2) -0.003(2)
O14 0.006(3) 0.013(3) 0.006(3) -0.002(2) -0.003(2) 0.001(2)
O21 0.009(3) 0.010(3) 0.020(3) -0.003(2) 0.008(2) -0.005(2)
O22 0.011(3) 0.010(3) 0.011(3) 0.001(2) -0.003(2) -0.004(2)
O23 0.012(3) 0.007(3) 0.018(3) 0.002(2) 0.001(2) -0.001(2)
O24 0.011(3) 0.005(3) 0.014(3) -0.002(2) 0.006(2) -0.002(2)
O31 0.016(4) 0.025(3) 0.014(3) -0.011(3) 0.004(2) -0.009(3)
O32 0.026(4) 0.022(3) 0.016(3) 0.012(2) 0.004(3) 0.012(3)
O33 0.007(3) 0.022(3) 0.012(3) -0.004(2) 0.007(2) -0.004(2)
O34 0.009(3) 0.009(3) 0.019(3) -0.002(2) 0.008(2) -0.002(2)
B1 0.010(5) 0.005(4) 0.009(4) -0.003(3) 0.004(3) 0.000(3)

loop_
_atom_type_symbol
_atom_type_description
_atom_type_scat_dispersion_real
_atom_type_scat_dispersion_imag
_atom_type_scat_source
B B 0.0013 0.0007 'International Tables Vol C Tables 4.2.6.8 and 6.1.1.4'
O O 0.0106 0.0060 'International Tables Vol C Tables 4.2.6.8 and 6.1.1.4'
S S 0.1246 0.1234 'International Tables Vol C Tables 4.2.6.8 and 6.1.1.4'
Eu Eu -0.1578 3.6682 'International Tables Vol C Tables 4.2.6.8 and 6.1.1.4'

loop_
_geom_angle_atom_site_label_1
_geom_angle_atom_site_label_2
_geom_angle_atom_site_label_3
_geom_angle
_geom_angle_site_symmetry_1
_geom_angle_site_symmetry_3
O32 Eu1 O33 137.9(2) . 2
O32 Eu1 O11 79.4(2) . 6_575
O33 Eu1 O11 114.57(19) 2 6_575
O32 Eu1 O13 146.25(19) . 4_545
O33 Eu1 O13 73.10(19) 2 4_545
O11 Eu1 O13 73.11(18) 6_575 4_545
O32 Eu1 O31 75.1(2) . .
O33 Eu1 O31 72.36(19) 2 .
O11 Eu1 O31 72.65(18) 6_575 .
O13 Eu1 O31 113.7(2) 4_545 .
O32 Eu1 O12 71.45(19) . .
O33 Eu1 O12 80.56(18) 2 .
O11 Eu1 O12 147.85(18) 6_575 .
O13 Eu1 O12 138.85(17) 4_545 .
O31 Eu1 O12 86.68(19) . .
O32 Eu1 O22 119.6(2) . 4
O33 Eu1 O22 77.29(19) 2 4
O11 Eu1 O22 138.49(18) 6_575 4
O13 Eu1 O22 73.19(17) 4_545 4
O31 Eu1 O22 144.57(18) . 4
O12 Eu1 O22 70.52(18) . 4
O32 Eu1 O21 75.1(2) . 7_565
O33 Eu1 O21 146.19(18) 2 7_565
O11 Eu1 O21 71.93(17) 6_575 7_565
O13 Eu1 O21 77.94(18) 4_545 7_565
O31 Eu1 O21 136.99(18) . 7_565
O12 Eu1 O21 112.04(17) . 7_565
O22 Eu1 O21 77.94(18) 4 7_565
O12 S1 O11 112.3(3) . .
O12 S1 O13 112.7(3) . .
O11 S1 O13 111.5(3) . .
O12 S1 O14 104.5(3) . .
O11 S1 O14 107.8(3) . .
O13 S1 O14 107.5(3) . .
O21 S2 O22 117.3(3) . .
O21 S2 O23 110.1(3) . .
O22 S2 O23 105.9(3) . .
O21 S2 O24 110.8(3) . .
O22 S2 O24 107.3(3) . .
O23 S2 O24 104.6(3) . .
O31 S3 O32 112.6(4) . 5_575
O31 S3 O33 114.5(3) . .
O32 S3 O33 111.1(4) 5_575 .
O31 S3 O34 108.4(3) . .
O32 S3 O34 106.4(3) 5_575 .
O33 S3 O34 103.1(3) . .
S1 O11 Eu1 157.4(4) . 6_576
S1 O12 Eu1 148.4(3) . .
S1 O13 Eu1 152.6(3) . 4
B1 O14 S1 130.9(5) 6_576 .
S2 O21 Eu1 140.7(3) . 7_565
S2 O22 Eu1 156.2(3) . 4_545
B1 O23 S2 129.1(5) . .
B1 O24 S2 133.4(5) 5_565 .
S3 O31 Eu1 170.8(4) . .
S3 O32 Eu1 167.0(4) 5_575 .
S3 O33 Eu1 141.0(3) . 2
B1 O34 S3 125.7(5) . .
O34 B1 O14 110.5(6) . 6_575
O34 B1 O24 109.1(7) . 5_565
O14 B1 O24 105.7(6) 6_575 5_565
O34 B1 O23 107.9(6) . .
O14 B1 O23 112.7(7) 6_575 .
O24 B1 O23 110.8(6) 5_565 .

loop_
_geom_bond_atom_site_label_1
_geom_bond_atom_site_label_2
_geom_bond_distance
_geom_bond_site_symmetry_2
Eu1 O32 2.288(5) .
Eu1 O33 2.314(5) 2
Eu1 O11 2.348(5) 6_575
Eu1 O13 2.373(5) 4_545
Eu1 O31 2.413(6) .
Eu1 O12 2.438(5) .
Eu1 O22 2.472(5) 4
Eu1 O21 2.503(5) 7_565
S1 O12 1.447(5) .
S1 O11 1.446(5) .
S1 O13 1.460(5) .
S1 O14 1.549(6) .
S2 O21 1.427(6) .
S2 O22 1.429(5) .
S2 O23 1.514(5) .
S2 O24 1.524(5) .
S3 O31 1.434(6) .
S3 O32 1.441(6) 5_575
S3 O33 1.444(5) .
S3 O34 1.531(5) .
O11 Eu1 2.348(5) 6_576
O13 Eu1 2.373(5) 4
O14 B1 1.453(10) 6_576
O21 Eu1 2.503(5) 7_565
O22 Eu1 2.472(5) 4_545
O23 B1 1.485(10) .
O24 B1 1.485(9) 5_565
O32 S3 1.441(6) 5_575
O33 Eu1 2.314(5) 2
O34 B1 1.437(10) .
B1 O14 1.453(10) 6_575
B1 O24 1.485(9) 5_565
